data_9004243
loop_
_publ_author_name
'Makovicky, E.'
'Mumme, W. G.'
'Hoskins, B. F.'

_publ_section_title
;
 The crystal structure of Ag-Bi-bearing heyrovskyite
;
_journal_name_full 'The Canadian Mineralogist'
_journal_page_first 553
_journal_page_last 559
_journal_volume 29
_journal_year 1991
_chemical_compound_source 'La Roche Balue, west of Nantes, France'
_chemical_formula_sum 'Ag1.31 Bi3.32 Pb3.37 S9'
_chemical_name_mineral Heyrovskyite
_space_group_IT_number 63
_symmetry_space_group_name_Hall '-C 2c 2'
_symmetry_space_group_name_H-M 'C m c m'
_cell_angle_alpha 90
_cell_angle_beta 90
_cell_angle_gamma 90
_cell_length_a 4.11
_cell_length_b 13.60
_cell_length_c 30.485
_cell_formula_units_Z 4
_cell_volume 1703.990
_database_code_amcsd 0005269
_exptl_crystal_density_diffrn 7.102
_cod_original_formula_sum 'Pb3.37 Bi3.32 Ag1.31 S9'
_cod_database_code 9004243

loop_
_space_group_symop_operation_xyz
x,y,z
1/2+x,1/2+y,z
x,-y,1/2+z
1/2+x,1/2-y,1/2+z
-x,y,1/2-z
1/2-x,1/2+y,1/2-z
-x,y,z
1/2-x,1/2+y,z
x,-y,-z
1/2+x,1/2-y,-z
x,y,1/2-z
1/2+x,1/2+y,1/2-z
-x,-y,1/2+z
1/2-x,1/2-y,1/2+z
-x,-y,-z
1/2-x,1/2-y,-z

loop_
_atom_site_aniso_label
_atom_site_aniso_U_11
_atom_site_aniso_U_22
_atom_site_aniso_U_33
_atom_site_aniso_U_12
_atom_site_aniso_U_13
_atom_site_aniso_U_23
PbMe1 0.01500 0.02620 0.04780 0.00000 0.00000 0.00000
PbMe2 0.00920 0.01530 0.03240 0.00050 0.00000 0.00000
BiMe2 0.00920 0.01530 0.03240 0.00050 0.00000 0.00000
PbMe3 0.00990 0.01160 0.03700 0.00000 0.00000 0.00200
BiMe3 0.00990 0.01160 0.03700 0.00000 0.00000 0.00200
AgMe4 0.00980 0.02430 0.01760 0.00000 0.00000 0.00910
BiMe4 0.00980 0.02430 0.01760 0.00000 0.00000 0.00910
BiMe5 0.01140 0.01460 0.01850 0.00000 0.00000 0.00140
S1 0.01960 0.00000 0.00000 0.00000 0.00000 0.00000
S2 0.02170 0.00000 0.00000 0.00000 0.00000 0.00000
S3 0.03280 0.00000 0.00000 0.00000 0.00000 0.00000
S4 0.01650 0.00000 0.00000 0.00000 0.00000 0.00000
S5 0.01020 0.00000 0.00000 0.00000 0.00000 0.00000

loop_
_atom_site_label
_atom_site_fract_x
_atom_site_fract_y
_atom_site_fract_z
_atom_site_occupancy
PbMe1 0.00000 0.40280 0.25000 1.00000
PbMe2 0.00000 0.50000 0.00000 0.79000
BiMe2 0.00000 0.50000 0.00000 0.21000
PbMe3 0.00000 0.22840 0.05990 0.79000
BiMe3 0.00000 0.22840 0.05990 0.21000
AgMe4 0.50000 0.17290 0.17780 0.65500
BiMe4 0.50000 0.17290 0.17780 0.34500
BiMe5 0.50000 0.45440 0.12170 1.00000
S1 0.00000 0.04330 0.19500 1.00000
S2 0.50000 0.08880 0.08530 1.00000
S3 0.50000 0.25670 0.25000 1.00000
S4 0.00000 0.32730 0.15010 1.00000
S5 0.50000 0.35900 0.02510 1.00000

loop_
_cod_related_entry_id
_cod_related_entry_database
_cod_related_entry_code
1 AMCSD 0005269
